data_2006432
loop_
_publ_author_name
'Li, Xia'
'Chen, Xue-An'
'Zhao, Ling'
'Chen, Ben-Ming'

_publ_section_title
;
 <i>catena</i>-Diaquatris(\a-furancarboxylato)lanthanum(III)
;
_journal_issue 8
_journal_name_full 'Acta Crystallographica Section C'
_journal_page_first 1015
_journal_page_last 1017
_journal_paper_doi 10.1107/S0108270197004022
_journal_volume 53
_journal_year 1997
_chemical_formula_iupac '[La (C5 H3 O3)3 (H2 O)2]'
_chemical_formula_moiety 'C15 H13 La O11'
_chemical_formula_sum 'C15 H13 La O11'
_chemical_formula_weight 508.16
_chemical_name_systematic
; Authors naming system:
catena-poly[{diaqua(furancarboxylato-O,O')lanthanum-bis-\m-furancarboxylato-
O, O':O;O:O,O'-diaqua(furancarboxylato-O,O')lanthanum}-\m-furancarboxylato-
O:O';O:O']
;
_space_group_IT_number 14
_symmetry_cell_setting monoclinic
_symmetry_space_group_name_Hall '-P 2ybc'
_symmetry_space_group_name_H-M 'P 1 21/c 1'
_cell_angle_alpha 90.00
_cell_angle_beta 92.585(14)
_cell_angle_gamma 90.00
_cell_formula_units_Z 4
_cell_length_a 10.3727(8)
_cell_length_b 16.812(2)
_cell_length_c 9.496(5)
_cell_measurement_reflns_used 30
_cell_measurement_temperature 293
_cell_measurement_theta_max 12.5
_cell_measurement_theta_min 5.0
_cell_volume 1654.3(9)
_diffrn_measurement_device 'Siemens P4 four-circle diffractometer'
_diffrn_measurement_method \q--2\q
_diffrn_radiation_type 'Mo K\a'
_diffrn_radiation_wavelength 0.71073
_diffrn_reflns_av_R_equivalents 0.0193
_diffrn_reflns_limit_h_max 14
_diffrn_reflns_limit_h_min -14
_diffrn_reflns_limit_k_max 1
_diffrn_reflns_limit_k_min -23
_diffrn_reflns_limit_l_max 13
_diffrn_reflns_limit_l_min -1
_diffrn_reflns_number 6169
_diffrn_reflns_theta_max 30.00
_diffrn_standards_decay_% 0
_diffrn_standards_interval_count 97
_diffrn_standards_number 3
_exptl_absorpt_coefficient_mu 2.645
_exptl_absorpt_correction_T_max 0.593
_exptl_absorpt_correction_T_min 0.313
_exptl_absorpt_correction_type '\y scan'
_exptl_absorpt_process_details '(XEMP; Siemens, 1991b)'
_exptl_crystal_colour colourless
_exptl_crystal_density_diffrn 2.040
_exptl_crystal_density_method 'not measured'
_exptl_crystal_description plate
_exptl_crystal_F_000 992
_exptl_crystal_size_max 0.8
_exptl_crystal_size_mid 0.5
_exptl_crystal_size_min 0.2
_refine_diff_density_max 1.351
_refine_diff_density_min -2.241
_refine_ls_extinction_coef 0.0014(3)
_refine_ls_extinction_method SHELXL93
_refine_ls_goodness_of_fit_obs 1.149
_refine_ls_hydrogen_treatment refU
_refine_ls_number_parameters 246
_refine_ls_number_reflns 3843
_refine_ls_R_factor_obs .0373
_refine_ls_shift/esd_max 0.024
_refine_ls_structure_factor_coef Fsqd
_refine_ls_weighting_details 'w = 1/[\s^2^(Fo^2^)+(0.0606P)^2^] where P=(Fo^2^+2Fc^2^)/3'
_refine_ls_weighting_scheme calc
_refine_ls_wR_factor_obs .0997
_reflns_number_observed 3843
_reflns_number_total 4825
_reflns_observed_criterion >2sigma(I)
_cod_data_source_file sk1088.cif
_cod_data_source_block I
_cod_depositor_comments
;
The following automatic conversions were performed:

'_refine_ls_weighting_scheme' value 'calc w =
1/[\s^2^(Fo^2^)+(0.0606P)^2^] where P=(Fo^2^+2Fc^2^)/3' was changed
to 'calc'. New tag '_refine_ls_weighting_details' was created. The
value of the new tag was set to 'w = 1/[\s^2^(Fo^2^)+(0.0606P)^2^]
where P=(Fo^2^+2Fc^2^)/3'.

Automatic conversion script
Id: cif_fix_values 3143 2015-03-26 13:38:13Z robertas 
;
_cod_original_cell_volume 1654.2(9)
_cod_original_sg_symbol_H-M 'P 21/c'
_cod_database_code 2006432

loop_
_symmetry_equiv_pos_as_xyz
'x, y, z'
'-x, y+1/2, -z+1/2'
'-x, -y, -z'
'x, -y-1/2, z-1/2'

loop_
_atom_site_aniso_label
_atom_site_aniso_U_11
_atom_site_aniso_U_22
_atom_site_aniso_U_33
_atom_site_aniso_U_12
_atom_site_aniso_U_13
_atom_site_aniso_U_23
_atom_site_aniso_type_symbol
La .02125(12) .01889(11) .02111(12) .00037(8) .00045(8) .00086(8) La
O11 .042(2) .0238(14) .031(2) -.0022(12) -.0071(14) .0019(11) O
O12 .0331(15) .0259(13) .0193(12) .0004(11) -.0035(11) -.0024(10) O
O13 .040(2) .0204(12) .0307(15) -.0005(11) -.0063(13) -.0009(11) O
O21 .0265(14) .0313(14) .0284(14) .0005(11) .0025(12) .0026(12) O
O22 .0296(15) .0348(14) .0289(15) .0020(12) .0003(12) .0026(12) O
O23 .038(2) .065(2) .039(2) .006(2) .004(2) -.001(2) O
O31 .039(2) .0309(15) .031(2) .0083(13) -.0060(14) .0035(12) O
O32 .035(2) .043(2) .031(2) -.0011(13) .0069(13) .0085(14) O
O33 .034(2) .049(2) .039(2) .0112(15) -.0007(14) .007(2) O
OW1 .0255(14) .0306(15) .045(2) -.0009(12) .0005(13) -.0005(13) O
OW2 .042(2) .0281(14) .038(2) -.0086(13) .0025(15) -.0024(13) O
C1 .023(2) .027(2) .020(2) .0010(14) .0000(14) -.0012(14) C
C11 .026(2) .022(2) .023(2) .0004(14) -.0013(15) -.0013(14) C
C12 .045(3) .029(2) .029(2) .001(2) -.013(2) -.004(2) C
C13 .049(3) .039(2) .023(2) .012(2) -.005(2) .004(2) C
C14 .044(3) .028(2) .032(2) .004(2) .003(2) .007(2) C
C2 .023(2) .027(2) .026(2) -.0037(14) .0032(15) -.0043(14) C
C21 .025(2) .040(2) .029(2) -.005(2) .006(2) -.006(2) C
C22 .031(2) .054(3) .031(2) .004(2) .004(2) .004(2) C
C23 .031(3) .080(4) .057(4) .012(3) .006(2) -.005(3) C
C24 .037(3) .074(4) .043(3) .002(3) .013(2) -.008(3) C
C3 .029(2) .023(2) .023(2) -.0002(14) .001(2) -.0027(14) C
C31 .031(2) .024(2) .028(2) .002(2) .003(2) -.0004(15) C
C32 .041(3) .044(3) .045(3) .000(2) .010(2) .006(2) C
C33 .031(3) .056(3) .080(4) -.004(2) .011(3) -.013(3) C
C34 .030(2) .061(3) .064(4) .010(2) -.003(2) -.012(3) C

loop_
_atom_site_label
_atom_site_fract_x
_atom_site_fract_y
_atom_site_fract_z
_atom_site_U_iso_or_equiv
_atom_site_thermal_displace_type
_atom_site_calc_flag
_atom_site_refinement_flags
_atom_site_occupancy
_atom_site_disorder_group
_atom_site_type_symbol
La .47786(2) .132560(10) .46099(2) .02043(8) Uani d . 1 . La
O11 .5817(3) .1246(2) .7357(3) .0328(7) Uani d . 1 . O
O12 .5106(3) .0133(2) .6355(3) .0263(6) Uani d . 1 . O
O13 .6094(3) -.0767(2) .8426(3) .0307(6) Uani d . 1 . O
O21 .7163(3) .0918(2) .4535(3) .0287(6) Uani d . 1 . O
O22 .6436(3) .1549(2) .2600(3) .0311(6) Uani d . 1 . O
O23 .8812(4) .1270(2) .1365(4) .0471(9) Uani d . 1 . O
O31 .3431(3) .2246(2) .3182(3) .0341(7) Uani d . 1 . O
O32 .3378(3) .3038(2) .1290(3) .0362(7) Uani d . 1 . O
O33 .0881(3) .3380(2) .1556(4) .0407(8) Uani d . 1 . O
OW1 .2586(3) .0619(2) .4688(3) .0339(7) Uani d . 1 . O
OW2 .5947(3) .2669(2) .4933(3) .0359(7) Uani d . 1 . O
C1 .5689(4) .0513(2) .7378(4) .0235(7) Uani d . 1 . C
C11 .6183(4) .0043(2) .8579(4) .0241(7) Uani d . 1 . C
C12 .6715(5) .0230(3) .9856(5) .0346(10) Uani d . 1 . C
H12 .6885(5) .0737(3) 1.0209(5) .074(7) Uiso calc R 1 . H
C13 .6968(5) -.0511(3) 1.0560(5) .0369(10) Uani d . 1 . C
H13 .7333(5) -.0581(3) 1.1464(5) .074(7) Uiso calc R 1 . H
C14 .6579(5) -.1080(3) .9666(5) .0347(9) Uani d . 1 . C
H14 .6630(5) -.1622(3) .9861(5) .074(7) Uiso calc R 1 . H
C2 .7307(4) .1177(2) .3286(4) .0253(8) Uani d . 1 . C
C21 .8536(4) .0989(3) .2660(5) .0314(9) Uani d . 1 . C
C22 .9479(4) .0525(3) .3168(5) .0390(10) Uani d . 1 . C
H22 .9516(4) .0266(3) .4034(5) .074(7) Uiso calc R 1 . H
C23 1.0431(5) .0501(4) .2121(6) .0559(15) Uani d . 1 . C
H23 1.1204(5) .0221(4) .2173(6) .074(7) Uiso calc R 1 . H
C24 .9993(5) .0957(4) .1064(6) .0509(13) Uani d . 1 . C
H24 1.0422(5) .1051(4) .0241(6) .074(7) Uiso calc R 1 . H
C3 .2875(4) .2706(2) .2313(4) .0249(7) Uani d . 1 . C
C31 .1497(4) .2869(2) .2498(4) .0278(8) Uani d . 1 . C
C32 .0625(5) .2585(3) .3383(6) .0433(11) Uani d . 1 . C
H32 .0786(5) .2229(3) .4120(6) .074(7) Uiso calc R 1 . H
C33 -.0561(5) .2925(3) .2986(7) .055(2) Uani d . 1 . C
H33 -.1338(5) .2837(3) .3413(7) .074(7) Uiso calc R 1 . H
C34 -.0387(5) .3400(4) .1888(7) .0519(14) Uani d . 1 . C
H34 -.1028(5) .3698(4) .1419(7) .074(7) Uiso calc R 1 . H

loop_
_atom_type_symbol
_atom_type_description
_atom_type_scat_dispersion_real
_atom_type_scat_dispersion_imag
_atom_type_scat_source
C C 0.0033 0.0016 'International Tables Vol C Tables 4.2.6.8 and 6.1.1.4'
H H 0.0000 0.0000 'International Tables Vol C Tables 4.2.6.8 and 6.1.1.4'
O O 0.0106 0.0060 'International Tables Vol C Tables 4.2.6.8 and 6.1.1.4'
La La -0.2871 2.4523 'International Tables Vol C Tables 4.2.6.8 and 6.1.1.4'

loop_
_geom_angle_atom_site_label_1
_geom_angle_atom_site_label_2
_geom_angle_atom_site_label_3
_geom_angle_site_symmetry_1
_geom_angle_site_symmetry_3
_geom_angle
_geom_angle_publ_flag
O32 La O31 4_566 . 75.21(11) ?
O32 La OW1 4_566 . 68.39(10) ?
O31 La OW1 . . 79.89(10) ?
O32 La O21 4_566 . 137.18(10) ?
O31 La O21 . . 132.68(10) ?
OW1 La O21 . . 137.01(9) ?
O32 La OW2 4_566 . 80.16(10) ?
O31 La OW2 . . 76.50(10) ?
OW1 La OW2 . . 144.53(10) ?
O21 La OW2 . . 77.79(10) ?
O32 La O12 4_566 . 89.21(10) ?
O31 La O12 . . 152.74(10) ?
OW1 La O12 . . 73.55(9) ?
O21 La O12 . . 73.46(9) ?
OW2 La O12 . . 123.38(10) ?
O32 La O12 4_566 3_656 132.32(10) ?
O31 La O12 . 3_656 115.48(9) ?
OW1 La O12 . 3_656 68.42(9) ?
O21 La O12 . 3_656 71.47(9) ?
OW2 La O12 . 3_656 146.43(10) ?
O12 La O12 . 3_656 59.83(10) ?
O32 La O22 4_566 . 145.98(10) ?
O31 La O22 . . 83.39(10) ?
OW1 La O22 . . 133.59(10) ?
O21 La O22 . . 50.36(9) ?
OW2 La O22 . . 69.19(10) ?
O12 La O22 . . 119.65(9) ?
O12 La O22 3_656 . 80.78(9) ?
O32 La O11 4_566 . 68.05(11) ?
O31 La O11 . . 137.41(9) ?
OW1 La O11 . . 104.85(10) ?
O21 La O11 . . 71.38(10) ?
OW2 La O11 . . 76.70(9) ?
O12 La O11 . . 48.27(8) ?
O12 La O11 3_656 . 105.14(8) ?
O22 La O11 . . 116.47(10) ?
O32 La C2 4_566 . 150.79(10) no
O31 La C2 . . 108.13(11) no
OW1 La C2 . . 140.63(10) no
O21 La C2 . . 25.39(10) no
OW2 La C2 . . 72.79(10) no
O12 La C2 . . 96.42(10) no
O12 La C2 3_656 . 73.65(10) no
O22 La C2 . . 25.01(10) no
O11 La C2 . . 94.65(11) no
O32 La C1 4_566 . 78.81(11) no
O31 La C1 . . 154.02(10) no
OW1 La C1 . . 90.45(10) no
O21 La C1 . . 69.28(10) no
OW2 La C1 . . 99.39(10) no
O12 La C1 . . 24.55(9) no
O12 La C1 3_656 . 82.29(9) no
O22 La C1 . . 119.61(10) no
O11 La C1 . . 23.80(8) no
C2 La C1 . . 94.67(11) no
C1 O11 La . . 91.5(2) no
C1 O12 La . . 98.1(2) no
C1 O12 La . 3_656 134.3(2) no
La O12 La . 3_656 120.17(10) no
C14 O13 C11 . . 105.8(3) no
C2 O21 La . . 95.1(2) no
C2 O22 La . . 91.8(2) no
C21 O23 C24 . . 106.3(4) no
C3 O31 La . . 171.0(3) no
C3 O32 La . 4_565 167.9(3) no
C34 O33 C31 . . 106.8(4) no
O11 C1 O12 . . 121.8(4) no
O11 C1 C11 . . 121.1(3) no
O12 C1 C11 . . 117.2(3) no
O11 C1 La . . 64.7(2) no
O12 C1 La . . 57.4(2) no
C11 C1 La . . 172.6(3) no
C12 C11 O13 . . 110.4(3) no
C12 C11 C1 . . 133.8(4) no
O13 C11 C1 . . 115.7(3) no
C11 C12 C13 . . 106.1(4) no
C14 C13 C12 . . 106.5(4) no
C13 C14 O13 . . 111.2(4) no
O22 C2 O21 . . 122.6(4) no
O22 C2 C21 . . 121.0(4) no
O21 C2 C21 . . 116.3(4) no
O22 C2 La . . 63.2(2) no
O21 C2 La . . 59.6(2) no
C21 C2 La . . 172.3(3) no
C22 C21 O23 . . 110.6(4) no
C22 C21 C2 . . 128.4(4) no
O23 C21 C2 . . 121.0(4) no
C21 C22 C23 . . 106.5(4) no
C24 C23 C22 . . 106.6(5) no
C23 C24 O23 . . 110.0(5) no
O31 C3 O32 . . 126.2(4) no
O31 C3 C31 . . 117.1(4) no
O32 C3 C31 . . 116.7(4) no
C32 C31 O33 . . 108.7(4) no
C32 C31 C3 . . 133.6(4) no
O33 C31 C3 . . 117.6(4) no
C31 C32 C33 . . 107.1(5) no
C34 C33 C32 . . 108.0(5) no
C33 C34 O33 . . 109.4(5) no

loop_
_geom_bond_atom_site_label_1
_geom_bond_atom_site_label_2
_geom_bond_site_symmetry_2
_geom_bond_distance
_geom_bond_publ_flag
La O32 4_566 2.451(3) yes
La O31 . 2.453(3) yes
La OW1 . 2.570(3) yes
La O21 . 2.570(3) yes
La OW2 . 2.575(3) yes
La O12 . 2.614(3) yes
La O12 3_656 2.622(3) yes
La O22 . 2.653(3) yes
La O11 . 2.780(3) yes
O11 C1 . 1.240(4) yes
O12 C1 . 1.290(4) yes
O13 C14 . 1.365(5) yes
O13 C11 . 1.372(4) yes
O21 C2 . 1.279(5) yes
O22 C2 . 1.256(5) yes
O23 C21 . 1.361(6) yes
O23 C24 . 1.375(6) yes
O31 C3 . 1.253(5) yes
O32 C3 . 1.254(5) yes
O33 C34 . 1.366(6) yes
O33 C31 . 1.376(5) yes
C1 C11 . 1.461(5) ?
C11 C12 . 1.346(5) ?
C12 C13 . 1.433(6) ?
C13 C14 . 1.330(6) ?
C2 C21 . 1.465(6) ?
C21 C22 . 1.324(6) ?
C22 C23 . 1.433(7) ?
C23 C24 . 1.327(8) ?
C3 C31 . 1.474(6) ?
C31 C32 . 1.350(6) ?
C32 C33 . 1.393(7) ?
C33 C34 . 1.332(9) ?

loop_
_geom_contact_atom_site_label_1
_geom_contact_atom_site_label_2
_geom_contact_distance
_geom_contact_site_symmetry_2
_geom_contact_publ_flag
OW1 O21 2.697(4) 3_656 yes
OW1 O32 2.824(4) 4_566 yes
OW2 O22 2.878(4) 4_566 yes
OW1 O12 2.919(4) 3_656 yes
OW2 O11 3.050(5) 4_565 yes
OW1 O33 3.064(5) 4_566 yes
